data_7232214
loop_
_publ_author_name
'Fellowes, Thomas'
'White, Jonathan M.'

_publ_section_title
;
 New insights into chalcogen bonding provided by co-crystal structures of
 benzisoselenazolinone derivatives and nitrogen bases
;
_journal_issue 10
_journal_name_full CrystEngComm
_journal_page_first 1539
_journal_paper_doi 10.1039/C8CE01853G
_journal_volume 21
_journal_year 2019
_chemical_formula_sum 'C19 H13 N3 O Se'
_chemical_formula_weight 378.28
_space_group_crystal_system monoclinic
_space_group_IT_number 14
_space_group_name_Hall '-P 2ybc'
_space_group_name_H-M_alt 'P 1 21/c 1'
_symmetry_space_group_name_Hall '-P 2ybc'
_symmetry_space_group_name_H-M 'P 1 21/c 1'
_atom_sites_solution_hydrogens geom
_audit_creation_method SHELXL-2016/6
_audit_update_record
;
2018-09-12 deposited with the CCDC.
2018-11-08 downloaded from the CCDC.
;
_cell_angle_alpha 90
_cell_angle_beta 107.376(4)
_cell_angle_gamma 90
_cell_formula_units_Z 4
_cell_length_a 20.7476(9)
_cell_length_b 4.9407(2)
_cell_length_c 17.6687(7)
_cell_measurement_reflns_used 2450
_cell_measurement_temperature 130.01(10)
_cell_measurement_theta_max 75.2980
_cell_measurement_theta_min 5.0370
_cell_volume 1728.53(13)
_computing_cell_refinement 'CrysAlisPro 1.171.38.43 (Rigaku OD, 2015)'
_computing_data_collection 'CrysAlisPro 1.171.38.43 (Rigaku OD, 2015)'
_computing_data_reduction 'CrysAlisPro 1.171.38.43 (Rigaku OD, 2015)'
_computing_structure_refinement 'SHELXL-2016/6 (Sheldrick, 2016)'
_diffrn_ambient_environment N~2~
_diffrn_ambient_temperature 130.01(10)
_diffrn_detector 'CCD plate'
_diffrn_detector_area_resol_mean 10.2273
_diffrn_detector_type Atlas
_diffrn_measured_fraction_theta_full 0.991
_diffrn_measured_fraction_theta_max 0.952
_diffrn_measurement_device 'four-circle diffractometer'
_diffrn_measurement_device_type 'SuperNova, Dual, Cu at zero, Atlas'
_diffrn_measurement_method '\w scans'
_diffrn_radiation_monochromator mirror
_diffrn_radiation_probe x-ray
_diffrn_radiation_type 'Cu K\a'
_diffrn_radiation_wavelength 1.54184
_diffrn_reflns_av_R_equivalents 0.0301
_diffrn_reflns_av_unetI/netI 0.0457
_diffrn_reflns_Laue_measured_fraction_full 0.991
_diffrn_reflns_Laue_measured_fraction_max 0.952
_diffrn_reflns_limit_h_max 21
_diffrn_reflns_limit_h_min -25
_diffrn_reflns_limit_k_max 5
_diffrn_reflns_limit_k_min -6
_diffrn_reflns_limit_l_max 21
_diffrn_reflns_limit_l_min -22
_diffrn_reflns_number 5766
_diffrn_reflns_point_group_measured_fraction_full 0.991
_diffrn_reflns_point_group_measured_fraction_max 0.952
_diffrn_reflns_theta_full 67.684
_diffrn_reflns_theta_max 75.764
_diffrn_reflns_theta_min 4.466
_diffrn_source 'micro-focus sealed X-ray tube'
_diffrn_source_type 'SuperNova (Cu) X-ray Source'
_exptl_absorpt_coefficient_mu 3.018
_exptl_absorpt_correction_T_max 0.913
_exptl_absorpt_correction_T_min 0.486
_exptl_absorpt_correction_type gaussian
_exptl_absorpt_process_details
;
CrysAlisPro 1.171.38.43 (Rigaku Oxford Diffraction, 2015)
Numerical absorption correction based on gaussian integration over
            a multifaceted crystal model
Empirical absorption correction using spherical harmonics,
 implemented in SCALE3 ABSPACK scaling algorithm.
;
_exptl_crystal_colour COLOURLESS
_exptl_crystal_density_diffrn 1.454
_exptl_crystal_description NEEDLE
_exptl_crystal_F_000 760
_exptl_crystal_size_max 0.564
_exptl_crystal_size_mid 0.051
_exptl_crystal_size_min 0.030
_refine_diff_density_max 0.381
_refine_diff_density_min -0.575
_refine_diff_density_rms 0.077
_refine_ls_extinction_method none
_refine_ls_goodness_of_fit_ref 1.054
_refine_ls_hydrogen_treatment constr
_refine_ls_matrix_type full
_refine_ls_number_parameters 217
_refine_ls_number_reflns 3419
_refine_ls_number_restraints 0
_refine_ls_restrained_S_all 1.054
_refine_ls_R_factor_all 0.0422
_refine_ls_R_factor_gt 0.0346
_refine_ls_shift/su_max 0.001
_refine_ls_shift/su_mean 0.000
_refine_ls_structure_factor_coef Fsqd
_refine_ls_weighting_details 'w=1/[\s^2^(Fo^2^)+(0.0439P)^2^+0.5473P] where P=(Fo^2^+2Fc^2^)/3'
_refine_ls_weighting_scheme calc
_refine_ls_wR_factor_gt 0.0908
_refine_ls_wR_factor_ref 0.0955
_reflns_Friedel_coverage 0.000
_reflns_number_gt 2889
_reflns_number_total 3419
_reflns_threshold_expression 'I > 2\s(I)'
_cod_data_source_file c8ce01853g2.cif
_cod_data_source_block 3-pyridine
_cod_depositor_comments 'Adding full bibliography for 7232209--7232217.cif.'
_cod_original_cell_volume 1728.52(13)
_cod_database_code 7232214
_shelx_shelxl_version_number 2016/6
_chemical_oxdiff_usercomment 'Toms Se compound (TF57) from pyridine'
_shelx_space_group_comment
;
The symmetry employed for this shelxl refinement is uniquely defined
by the following loop, which should always be used as a source of
symmetry information in preference to the above space-group names.
They are only intended as comments.
;
_oxdiff_exptl_absorpt_empirical_full_min 0.670
_oxdiff_exptl_absorpt_empirical_full_max 1.534
_oxdiff_exptl_absorpt_empirical_details
;
Empirical correction (ABSPACK) includes:
- Absorption correction using spherical harmonics
- Frame scaling
;

loop_
_space_group_symop_operation_xyz
'x, y, z'
'-x, y+1/2, -z+1/2'
'-x, -y, -z'
'x, -y-1/2, z-1/2'

loop_
_atom_site_label
_atom_site_type_symbol
_atom_site_fract_x
_atom_site_fract_y
_atom_site_fract_z
_atom_site_U_iso_or_equiv
_atom_site_adp_type
_atom_site_occupancy
_atom_site_site_symmetry_order
_atom_site_calc_flag
_atom_site_refinement_flags_posn
_atom_site_refinement_flags_adp
C1 C 0.80998(14) 0.1037(5) 0.73159(16) 0.0244(5) Uani 1 1 d . .
C2 C 0.86557(14) 0.2437(5) 0.72223(15) 0.0230(5) Uani 1 1 d . .
C3 C 0.93052(14) 0.1840(5) 0.76965(16) 0.0243(5) Uani 1 1 d . .
H3 H 0.967315 0.279123 0.763531 0.029 Uiso 1 1 calc R U
C4 C 0.93997(14) -0.0187(6) 0.82614(16) 0.0271(5) Uani 1 1 d . .
H4 H 0.983207 -0.058649 0.858542 0.033 Uiso 1 1 calc R U
C5 C 0.88461(15) -0.1627(5) 0.83441(16) 0.0279(6) Uani 1 1 d . .
H5 H 0.891468 -0.299854 0.872043 0.033 Uiso 1 1 calc R U
C6 C 0.81952(15) -0.1048(5) 0.78743(17) 0.0276(6) Uani 1 1 d . .
H6 H 0.782915 -0.202795 0.792963 0.033 Uiso 1 1 calc R U
C7 C 0.84984(14) 0.4475(5) 0.65942(15) 0.0228(5) Uani 1 1 d . .
C8 C 0.75304(14) 0.6168(6) 0.55661(16) 0.0262(5) Uani 1 1 d . .
C9 C 0.80125(14) 0.7934(5) 0.53586(16) 0.0260(5) Uani 1 1 d . .
C10 C 0.86987(14) 0.7793(5) 0.57982(15) 0.0235(5) Uani 1 1 d . .
C11 C 0.91587(15) 0.9551(5) 0.55972(16) 0.0276(5) Uani 1 1 d . .
H11 H 0.961542 0.946865 0.587792 0.033 Uiso 1 1 calc R U
C12 C 0.89353(16) 1.1388(6) 0.49878(17) 0.0307(6) Uani 1 1 d . .
H12 H 0.924164 1.255345 0.486530 0.037 Uiso 1 1 calc R U
C13 C 0.82455(16) 1.1514(6) 0.45483(17) 0.0326(6) Uani 1 1 d . .
H13 H 0.809867 1.275460 0.413675 0.039 Uiso 1 1 calc R U
C14 C 0.77920(16) 0.9804(6) 0.47292(17) 0.0311(6) Uani 1 1 d . .
H14 H 0.733801 0.987619 0.443662 0.037 Uiso 1 1 calc R U
C15 C 0.61966(16) -0.2447(7) 0.6826(2) 0.0365(7) Uani 1 1 d . .
H15 H 0.622412 -0.277621 0.631869 0.044 Uiso 1 1 calc R U
C16 C 0.57223(18) -0.3857(8) 0.7081(2) 0.0459(8) Uani 1 1 d . .
H16 H 0.543734 -0.510649 0.675073 0.055 Uiso 1 1 calc R U
C17 C 0.56819(18) -0.3371(7) 0.7832(2) 0.0424(7) Uani 1 1 d . .
H17 H 0.537153 -0.430494 0.801917 0.051 Uiso 1 1 calc R U
C18 C 0.61082(17) -0.1475(8) 0.8305(2) 0.0415(7) Uani 1 1 d . .
H18 H 0.608990 -0.109551 0.881418 0.050 Uiso 1 1 calc R U
C19 C 0.65634(16) -0.0164(7) 0.7995(2) 0.0399(7) Uani 1 1 d . .
H19 H 0.684883 0.112179 0.830785 0.048 Uiso 1 1 calc R U
N1 N 0.78193(12) 0.4529(5) 0.62047(13) 0.0254(5) Uani 1 1 d . .
N2 N 0.89461(12) 0.6009(4) 0.64182(13) 0.0241(4) Uani 1 1 d . .
N3 N 0.66147(12) -0.0639(5) 0.72784(15) 0.0332(5) Uani 1 1 d . .
O1 O 0.69143(10) 0.6069(5) 0.52330(12) 0.0355(5) Uani 1 1 d . .
Se1 Se 0.72557(2) 0.22153(6) 0.66162(2) 0.02704(11) Uani 1 1 d . .

loop_
_atom_site_aniso_label
_atom_site_aniso_U_11
_atom_site_aniso_U_22
_atom_site_aniso_U_33
_atom_site_aniso_U_23
_atom_site_aniso_U_13
_atom_site_aniso_U_12
C1 0.0289(13) 0.0231(12) 0.0242(12) -0.0045(10) 0.0125(10) 0.0003(10)
C2 0.0293(13) 0.0188(11) 0.0234(12) -0.0029(9) 0.0117(10) 0.0005(9)
C3 0.0286(13) 0.0221(11) 0.0250(12) -0.0017(10) 0.0121(10) -0.0012(10)
C4 0.0305(14) 0.0265(13) 0.0250(12) -0.0008(10) 0.0092(10) 0.0034(11)
C5 0.0370(15) 0.0238(12) 0.0263(13) 0.0011(10) 0.0146(11) 0.0010(11)
C6 0.0340(15) 0.0233(12) 0.0310(14) -0.0017(10) 0.0182(11) -0.0023(11)
C7 0.0296(13) 0.0209(11) 0.0200(11) -0.0033(9) 0.0107(10) -0.0007(10)
C8 0.0297(14) 0.0282(13) 0.0214(12) 0.0005(10) 0.0090(10) 0.0018(11)
C9 0.0339(14) 0.0241(12) 0.0220(12) -0.0010(10) 0.0114(10) 0.0020(11)
C10 0.0323(14) 0.0212(11) 0.0187(11) -0.0022(9) 0.0103(10) 0.0006(10)
C11 0.0353(15) 0.0243(12) 0.0252(13) -0.0016(10) 0.0123(11) -0.0012(11)
C12 0.0444(17) 0.0223(12) 0.0296(14) 0.0007(11) 0.0176(12) -0.0019(11)
C13 0.0484(18) 0.0286(13) 0.0239(13) 0.0051(11) 0.0157(12) 0.0038(12)
C14 0.0370(16) 0.0304(14) 0.0267(13) 0.0025(11) 0.0108(11) 0.0051(12)
C15 0.0359(16) 0.0413(17) 0.0363(15) -0.0048(13) 0.0167(13) -0.0015(13)
C16 0.0408(19) 0.0465(18) 0.057(2) -0.0124(16) 0.0250(16) -0.0117(15)
C17 0.0387(17) 0.0444(18) 0.052(2) -0.0011(15) 0.0252(15) -0.0027(15)
C18 0.0393(18) 0.056(2) 0.0331(16) 0.0007(15) 0.0171(13) 0.0035(15)
C19 0.0318(16) 0.0484(18) 0.0375(16) -0.0063(14) 0.0073(12) -0.0040(14)
N1 0.0264(11) 0.0243(11) 0.0265(11) -0.0003(9) 0.0095(9) -0.0019(9)
N2 0.0290(12) 0.0219(10) 0.0237(10) -0.0007(8) 0.0113(9) -0.0006(9)
N3 0.0290(13) 0.0366(13) 0.0359(13) 0.0011(11) 0.0129(10) 0.0004(10)
O1 0.0286(11) 0.0438(12) 0.0313(10) 0.0052(9) 0.0047(8) -0.0017(9)
Se1 0.02610(17) 0.02791(16) 0.02857(16) -0.00053(11) 0.01040(11) -0.00186(11)

loop_
_atom_type_symbol
_atom_type_description
_atom_type_scat_dispersion_real
_atom_type_scat_dispersion_imag
_atom_type_scat_source
C C 0.0181 0.0091 'International Tables Vol C Tables 4.2.6.8 and 6.1.1.4'
H H 0.0000 0.0000 'International Tables Vol C Tables 4.2.6.8 and 6.1.1.4'
N N 0.0311 0.0180 'International Tables Vol C Tables 4.2.6.8 and 6.1.1.4'
O O 0.0492 0.0322 'International Tables Vol C Tables 4.2.6.8 and 6.1.1.4'
Se Se -0.7943 1.1372 'International Tables Vol C Tables 4.2.6.8 and 6.1.1.4'

loop_
_geom_angle_atom_site_label_1
_geom_angle_atom_site_label_2
_geom_angle_atom_site_label_3
_geom_angle
C2 C1 C6 120.0(3)
C2 C1 Se1 113.8(2)
C6 C1 Se1 126.2(2)
C3 C2 C1 120.7(2)
C3 C2 C7 124.1(2)
C1 C2 C7 115.2(2)
C4 C3 C2 119.4(2)
C4 C3 H3 120.3
C2 C3 H3 120.3
C3 C4 C5 120.0(3)
C3 C4 H4 120.0
C5 C4 H4 120.0
C6 C5 C4 121.1(3)
C6 C5 H5 119.4
C4 C5 H5 119.4
C5 C6 C1 118.8(3)
C5 C6 H6 120.6
C1 C6 H6 120.6
N2 C7 N1 124.5(2)
N2 C7 C2 124.5(2)
N1 C7 C2 110.9(2)
O1 C8 N1 120.2(3)
O1 C8 C9 126.4(3)
N1 C8 C9 113.4(2)
C10 C9 C14 120.3(3)
C10 C9 C8 119.4(2)
C14 C9 C8 120.4(3)
N2 C10 C9 123.1(2)
N2 C10 C11 118.3(2)
C9 C10 C11 118.7(2)
C12 C11 C10 120.4(3)
C12 C11 H11 119.8
C10 C11 H11 119.8
C11 C12 C13 120.5(3)
C11 C12 H12 119.7
C13 C12 H12 119.7
C14 C13 C12 119.9(3)
C14 C13 H13 120.1
C12 C13 H13 120.1
C13 C14 C9 120.2(3)
C13 C14 H14 119.9
C9 C14 H14 119.9
N3 C15 C16 122.7(3)
N3 C15 H15 118.6
C16 C15 H15 118.6
C17 C16 C15 118.6(3)
C17 C16 H16 120.7
C15 C16 H16 120.7
C16 C17 C18 119.3(3)
C16 C17 H17 120.4
C18 C17 H17 120.4
C17 C18 C19 117.6(3)
C17 C18 H18 121.2
C19 C18 H18 121.2
N3 C19 C18 123.7(3)
N3 C19 H19 118.1
C18 C19 H19 118.1
C7 N1 C8 123.7(2)
C7 N1 Se1 116.60(18)
C8 N1 Se1 119.67(19)
C7 N2 C10 115.9(2)
C19 N3 C15 117.9(3)
C1 Se1 N1 83.25(11)

loop_
_geom_bond_atom_site_label_1
_geom_bond_atom_site_label_2
_geom_bond_distance
C1 C2 1.396(4)
C1 C6 1.399(4)
C1 Se1 1.908(3)
C2 C3 1.389(4)
C2 C7 1.462(4)
C3 C4 1.386(4)
C3 H3 0.9300
C4 C5 1.395(4)
C4 H4 0.9300
C5 C6 1.387(4)
C5 H5 0.9300
C6 H6 0.9300
C7 N2 1.306(3)
C7 N1 1.371(4)
C8 O1 1.238(3)
C8 N1 1.373(4)
C8 C9 1.454(4)
C9 C10 1.405(4)
C9 C14 1.413(4)
C10 N2 1.380(3)
C10 C11 1.412(4)
C11 C12 1.378(4)
C11 H11 0.9300
C12 C13 1.411(4)
C12 H12 0.9300
C13 C14 1.371(4)
C13 H13 0.9300
C14 H14 0.9300
C15 N3 1.332(4)
C15 C16 1.386(5)
C15 H15 0.9300
C16 C17 1.375(5)
C16 H16 0.9300
C17 C18 1.385(5)
C17 H17 0.9300
C18 C19 1.387(5)
C18 H18 0.9300
C19 N3 1.322(4)
C19 H19 0.9300
N1 Se1 1.926(2)

loop_
_geom_torsion_atom_site_label_1
_geom_torsion_atom_site_label_2
_geom_torsion_atom_site_label_3
_geom_torsion_atom_site_label_4
_geom_torsion
C6 C1 C2 C3 -2.0(4)
Se1 C1 C2 C3 179.08(19)
C6 C1 C2 C7 177.0(2)
Se1 C1 C2 C7 -1.9(3)
C1 C2 C3 C4 0.7(4)
C7 C2 C3 C4 -178.2(2)
C2 C3 C4 C5 0.7(4)
C3 C4 C5 C6 -0.8(4)
C4 C5 C6 C1 -0.6(4)
C2 C1 C6 C5 1.9(4)
Se1 C1 C6 C5 -179.3(2)
C3 C2 C7 N2 -1.6(4)
C1 C2 C7 N2 179.4(2)
C3 C2 C7 N1 177.3(2)
C1 C2 C7 N1 -1.7(3)
O1 C8 C9 C10 -179.9(3)
N1 C8 C9 C10 0.9(4)
O1 C8 C9 C14 1.1(4)
N1 C8 C9 C14 -178.1(2)
C14 C9 C10 N2 -179.9(2)
C8 C9 C10 N2 1.1(4)
C14 C9 C10 C11 0.0(4)
C8 C9 C10 C11 -179.0(2)
N2 C10 C11 C12 -179.3(2)
C9 C10 C11 C12 0.8(4)
C10 C11 C12 C13 -0.9(4)
C11 C12 C13 C14 0.2(4)
C12 C13 C14 C9 0.6(4)
C10 C9 C14 C13 -0.7(4)
C8 C9 C14 C13 178.3(3)
N3 C15 C16 C17 0.0(6)
C15 C16 C17 C18 0.7(6)
C16 C17 C18 C19 -0.5(5)
C17 C18 C19 N3 -0.5(5)
N2 C7 N1 C8 1.7(4)
C2 C7 N1 C8 -177.2(2)
N2 C7 N1 Se1 -176.5(2)
C2 C7 N1 Se1 4.6(3)
O1 C8 N1 C7 178.5(2)
C9 C8 N1 C7 -2.3(4)
O1 C8 N1 Se1 -3.4(3)
C9 C8 N1 Se1 175.86(18)
N1 C7 N2 C10 0.5(4)
C2 C7 N2 C10 179.3(2)
C9 C10 N2 C7 -1.8(4)
C11 C10 N2 C7 178.3(2)
C18 C19 N3 C15 1.2(5)
C16 C15 N3 C19 -0.9(5)
